data_4518685
loop_
_publ_author_name
'Liu, Ming-li'
'Shi, Quan'
'Liu, Lei-fang'
'Li, Wen-bo'

_publ_section_title
;
 Lanthanide-Aromatic Iminodiacetate Frameworks with Helical Tubes:
 Structure, Properties, and Low-Temperature Heat Capacity
;
_journal_issue 15
_journal_name_full 'ACS Omega'
_journal_page_first 10475
_journal_page_last 10485
_journal_paper_doi 10.1021/acsomega.1c01052
_journal_volume 6
_journal_year 2021
_chemical_absolute_configuration unk
_chemical_formula_sum 'C12 H14 Eu N O8'
_chemical_formula_weight 452.20
_space_group_crystal_system monoclinic
_space_group_IT_number 4
_space_group_name_Hall 'P 2yb'
_space_group_name_H-M_alt 'P 1 21 1'
_atom_sites_solution_hydrogens mixed
_audit_creation_method SHELXL-2018/3
_cell_angle_alpha 90
_cell_angle_beta 110.6490(10)
_cell_angle_gamma 90
_cell_formula_units_Z 2
_cell_length_a 5.9823(8)
_cell_length_b 22.145(3)
_cell_length_c 6.1201(8)
_cell_measurement_reflns_used 2053
_cell_measurement_temperature 273(2)
_cell_measurement_theta_max 26.39
_cell_measurement_theta_min 3.56
_cell_volume 758.69(18)
_computing_cell_refinement 'Bruker SMART'
_computing_data_collection 'Bruker SMART'
_computing_data_reduction 'Bruker SAINT'
_computing_molecular_graphics 'Bruker SHELXTL'
_computing_publication_material 'Bruker SHELXTL'
_computing_structure_refinement 'SHELXL-2018/3 (Sheldrick, 2018)'
_computing_structure_solution 'Bruker SHELXTL'
_diffrn_ambient_temperature 273(2)
_diffrn_measured_fraction_theta_full 1.000
_diffrn_measured_fraction_theta_max 1.000
_diffrn_measurement_device_type 'CCD area detector'
_diffrn_measurement_method 'phi and omega scans'
_diffrn_radiation_type MoK\a
_diffrn_radiation_wavelength 0.71073
_diffrn_reflns_av_R_equivalents 0.0333
_diffrn_reflns_av_unetI/netI 0.0433
_diffrn_reflns_Laue_measured_fraction_full 1.000
_diffrn_reflns_Laue_measured_fraction_max 1.000
_diffrn_reflns_limit_h_max 7
_diffrn_reflns_limit_h_min -6
_diffrn_reflns_limit_k_max 26
_diffrn_reflns_limit_k_min -18
_diffrn_reflns_limit_l_max 7
_diffrn_reflns_limit_l_min -7
_diffrn_reflns_number 4470
_diffrn_reflns_point_group_measured_fraction_full 0.764
_diffrn_reflns_point_group_measured_fraction_max 0.764
_diffrn_reflns_theta_full 25.018
_diffrn_reflns_theta_max 25.018
_diffrn_reflns_theta_min 1.839
_exptl_absorpt_coefficient_mu 4.172
_exptl_absorpt_correction_T_max 0.2864
_exptl_absorpt_correction_T_min 0.2672
_exptl_absorpt_correction_type multi-scan
_exptl_absorpt_process_details sadabs
_exptl_crystal_colour colorless
_exptl_crystal_density_diffrn 1.979
_exptl_crystal_description rectangle
_exptl_crystal_F_000 440
_exptl_crystal_size_max 0.430
_exptl_crystal_size_mid 0.420
_exptl_crystal_size_min 0.400
_refine_diff_density_max 1.764
_refine_diff_density_min -1.372
_refine_diff_density_rms 0.242
_refine_ls_abs_structure_details
; 
 Refined as an inversion twin. 
;
_refine_ls_abs_structure_Flack 0.59(6)
_refine_ls_extinction_method none
_refine_ls_goodness_of_fit_ref 1.024
_refine_ls_hydrogen_treatment constr
_refine_ls_matrix_type full
_refine_ls_number_parameters 189
_refine_ls_number_reflns 2043
_refine_ls_number_restraints 491
_refine_ls_restrained_S_all 0.930
_refine_ls_R_factor_all 0.0454
_refine_ls_R_factor_gt 0.0379
_refine_ls_shift/su_max 0.008
_refine_ls_shift/su_mean 0.000
_refine_ls_structure_factor_coef Fsqd
_refine_ls_weighting_details 'w=1/[\s^2^(Fo^2^)+(0.0364P)^2^+18.1177P] where P=(Fo^2^+2Fc^2^)/3'
_refine_ls_weighting_scheme calc
_refine_ls_wR_factor_gt 0.0955
_refine_ls_wR_factor_ref 0.1075
_reflns_Friedel_coverage 0.485
_reflns_Friedel_fraction_full 0.513
_reflns_Friedel_fraction_max 0.513
_reflns_number_gt 1873
_reflns_number_total 2043
_reflns_threshold_expression 'I > 2\s(I)'
_cod_data_source_file 4cif.cif
_cod_data_source_block m10eu_sq
_cod_original_cell_volume 758.71(17)
_cod_original_sg_symbol_H-M 'P 21'
_cod_database_code 4518685
_shelx_shelxl_version_number 2018/3
_shelx_space_group_comment
; 
The symmetry employed for this shelxl refinement is uniquely defined 
by the following loop, which should always be used as a source of 
symmetry information in preference to the above space-group names. 
They are only intended as comments. 
;
_shelx_estimated_absorpt_t_min 0.267
_shelx_estimated_absorpt_t_max 0.286

loop_
_space_group_symop_operation_xyz
'x, y, z'
'-x, y+1/2, -z'

loop_
_atom_site_label
_atom_site_type_symbol
_atom_site_fract_x
_atom_site_fract_y
_atom_site_fract_z
_atom_site_U_iso_or_equiv
_atom_site_adp_type
_atom_site_occupancy
_atom_site_site_symmetry_order
_atom_site_calc_flag
_atom_site_refinement_flags_posn
_atom_site_refinement_flags_adp
_atom_site_refinement_flags_occupancy
_atom_site_disorder_assembly
_atom_site_disorder_group
Eu1 Eu 0.18192(10) 0.53825(8) 0.15574(10) 0.0106(2) Uani 1 1 d . U . . .
N1 N 0.374(3) 0.4309(10) 0.350(3) 0.020(3) Uani 1 1 d D U . . .
O1 O 0.628(2) 0.1356(6) 0.826(2) 0.030(3) Uani 1 1 d . U . . .
O2 O 0.580(3) 0.1018(7) 0.472(3) 0.039(4) Uani 1 1 d . U . . .
O3 O 0.087(2) 0.5049(6) 0.485(2) 0.024(3) Uani 1 1 d . U . . .
O4 O 0.228(2) 0.4718(6) 0.847(2) 0.025(3) Uani 1 1 d . U . . .
O5 O 0.598(2) 0.5530(6) 0.230(2) 0.029(3) Uani 1 1 d . U . . .
O6 O 0.893(2) 0.4658(6) 0.214(2) 0.024(3) Uani 1 1 d . U . . .
O7 O -0.197(3) 0.5898(7) -0.014(2) 0.035(3) Uani 1 1 d . U . . .
H7C H -0.303031 0.593730 -0.148263 0.042 Uiso 1 1 d R U . . .
H7D H -0.263321 0.576600 0.078787 0.042 Uiso 1 1 d R U . . .
O8 O 0.006(3) 0.5892(7) -0.221(2) 0.035(3) Uani 1 1 d . U . . .
H8D H 0.004118 0.564280 -0.327257 0.041 Uiso 1 1 d R U . . .
H8E H 0.099978 0.617680 -0.224057 0.041 Uiso 1 1 d R U . . .
C1 C 0.443(2) 0.2034(6) 0.514(2) 0.026(3) Uani 1 1 d G U . . .
C2 C 0.375(2) 0.2427(6) 0.655(2) 0.030(4) Uani 1 1 d G U . . .
H2 H 0.387136 0.230622 0.804418 0.036 Uiso 1 1 calc R U . . .
C3 C 0.291(2) 0.2992(6) 0.578(2) 0.029(3) Uani 1 1 d G U . . .
H3 H 0.241886 0.324388 0.674157 0.035 Uiso 1 1 calc R U . . .
C4 C 0.276(2) 0.3195(6) 0.361(2) 0.028(4) Uani 1 1 d G U . . .
C5 C 0.332(2) 0.2775(6) 0.214(2) 0.036(4) Uani 1 1 d G U . . .
H5 H 0.302340 0.287464 0.058474 0.043 Uiso 1 1 calc R U . . .
C6 C 0.429(2) 0.2217(6) 0.297(2) 0.030(4) Uani 1 1 d G U . . .
H6 H 0.484608 0.196789 0.205406 0.036 Uiso 1 1 calc R U . . .
C7 C 0.564(4) 0.1430(12) 0.621(4) 0.024(4) Uani 1 1 d . U . . .
C8 C 0.187(3) 0.3846(9) 0.273(4) 0.027(3) Uani 1 1 d . U . . .
H8A H 0.122483 0.384320 0.103720 0.032 Uiso 1 1 calc R U . . .
H8B H 0.059083 0.395355 0.327870 0.032 Uiso 1 1 calc R U . . .
C9 C 0.441(3) 0.4469(11) 0.596(3) 0.027(4) Uani 1 1 d D U . . .
H9A H 0.571954 0.475592 0.636011 0.032 Uiso 1 1 calc R U . . .
H9B H 0.498337 0.410981 0.690145 0.032 Uiso 1 1 calc R U . . .
C10 C 0.238(3) 0.4740(9) 0.658(3) 0.025(4) Uani 1 1 d D U . . .
C11 C 0.582(3) 0.4166(7) 0.287(3) 0.021(3) Uani 1 1 d D U . . .
H11A H 0.532613 0.390505 0.151285 0.026 Uiso 1 1 calc R U . . .
H11B H 0.697048 0.394569 0.414814 0.026 Uiso 1 1 calc R U . . .
C12 C 0.700(3) 0.4721(7) 0.235(3) 0.018(3) Uani 1 1 d D U . . .

loop_
_atom_site_aniso_label
_atom_site_aniso_U_11
_atom_site_aniso_U_22
_atom_site_aniso_U_33
_atom_site_aniso_U_23
_atom_site_aniso_U_13
_atom_site_aniso_U_12
Eu1 0.0127(3) 0.0112(4) 0.0094(3) -0.0004(7) 0.0057(2) -0.0001(6)
N1 0.028(6) 0.017(6) 0.024(6) 0.004(5) 0.020(5) 0.003(5)
O1 0.040(7) 0.022(7) 0.029(6) 0.007(6) 0.014(5) 0.009(5)
O2 0.046(7) 0.022(7) 0.036(7) -0.003(6) -0.004(6) 0.012(6)
O3 0.024(6) 0.028(6) 0.019(5) 0.009(5) 0.006(4) 0.012(5)
O4 0.033(6) 0.025(7) 0.018(6) -0.001(5) 0.010(5) 0.008(5)
O5 0.024(5) 0.039(8) 0.027(5) 0.006(5) 0.013(4) 0.010(5)
O6 0.022(6) 0.022(7) 0.037(6) -0.001(6) 0.022(5) 0.002(5)
O7 0.040(8) 0.035(9) 0.028(7) 0.008(7) 0.009(6) 0.000(7)
O8 0.056(9) 0.021(8) 0.020(6) 0.005(6) 0.005(6) -0.003(7)
C1 0.030(7) 0.025(7) 0.026(7) 0.000(6) 0.013(6) -0.003(6)
C2 0.043(7) 0.025(7) 0.025(7) 0.000(6) 0.014(6) 0.003(7)
C3 0.033(7) 0.025(7) 0.031(7) 0.003(6) 0.015(6) 0.005(6)
C4 0.030(7) 0.021(7) 0.029(7) 0.001(6) 0.003(6) 0.000(6)
C5 0.048(8) 0.025(8) 0.033(7) -0.003(7) 0.011(7) -0.003(7)
C6 0.042(7) 0.025(7) 0.026(7) 0.003(6) 0.017(6) 0.007(6)
C7 0.046(9) 0.014(8) 0.022(7) 0.002(7) 0.023(7) 0.003(8)
C8 0.027(6) 0.016(7) 0.032(6) 0.000(6) 0.005(6) 0.003(6)
C9 0.017(6) 0.029(7) 0.029(6) -0.007(6) 0.001(6) 0.013(6)
C10 0.032(7) 0.015(7) 0.018(7) -0.005(6) -0.003(6) -0.002(6)
C11 0.020(6) 0.016(6) 0.028(6) -0.005(6) 0.009(5) 0.006(6)
C12 0.014(6) 0.014(7) 0.027(7) -0.003(6) 0.009(6) 0.004(6)

loop_
_atom_type_symbol
_atom_type_description
_atom_type_scat_dispersion_real
_atom_type_scat_dispersion_imag
_atom_type_scat_source
C C 0.0033 0.0016 'International Tables Vol C Tables 4.2.6.8 and 6.1.1.4'
H H 0.0000 0.0000 'International Tables Vol C Tables 4.2.6.8 and 6.1.1.4'
N N 0.0061 0.0033 'International Tables Vol C Tables 4.2.6.8 and 6.1.1.4'
O O 0.0106 0.0060 'International Tables Vol C Tables 4.2.6.8 and 6.1.1.4'
Eu Eu -0.1578 3.6682 'International Tables Vol C Tables 4.2.6.8 and 6.1.1.4'

loop_
_geom_angle_atom_site_label_1
_geom_angle_atom_site_label_2
_geom_angle_atom_site_label_3
_geom_angle
_geom_angle_site_symmetry_1
_geom_angle_site_symmetry_3
_geom_angle_publ_flag
O5 Eu1 O3 115.0(4) . . ?
O5 Eu1 O7 140.5(5) . . ?
O3 Eu1 O7 92.4(5) . . ?
O5 Eu1 O1 55.2(5) . 2_656 ?
O3 Eu1 O1 118.9(5) . 2_656 ?
O7 Eu1 O1 87.3(5) . 2_656 ?
O5 Eu1 O8 100.9(5) . . ?
O3 Eu1 O8 141.6(5) . . ?
O7 Eu1 O8 49.6(5) . . ?
O1 Eu1 O8 70.8(5) 2_656 . ?
O5 Eu1 O6 142.6(4) . 1_455 ?
O3 Eu1 O6 45.1(4) . 1_455 ?
O7 Eu1 O6 76.8(5) . 1_455 ?
O1 Eu1 O6 155.7(4) 2_656 1_455 ?
O8 Eu1 O6 110.1(5) . 1_455 ?
O5 Eu1 O4 80.7(4) . 1_554 ?
O3 Eu1 O4 125.5(5) . 1_554 ?
O7 Eu1 O4 106.9(4) . 1_554 ?
O1 Eu1 O4 112.7(5) 2_656 1_554 ?
O8 Eu1 O4 71.5(5) . 1_554 ?
O6 Eu1 O4 89.7(4) 1_455 1_554 ?
O5 Eu1 O2 63.4(5) . 2_656 ?
O3 Eu1 O2 69.7(5) . 2_656 ?
O7 Eu1 O2 105.0(5) . 2_656 ?
O1 Eu1 O2 51.8(5) 2_656 2_656 ?
O8 Eu1 O2 119.4(5) . 2_656 ?
O6 Eu1 O2 114.5(5) 1_455 2_656 ?
O4 Eu1 O2 143.5(5) 1_554 2_656 ?
O5 Eu1 N1 77.7(5) . . ?
O3 Eu1 N1 63.4(4) . . ?
O7 Eu1 N1 141.8(5) . . ?
O1 Eu1 N1 129.7(5) 2_656 . ?
O8 Eu1 N1 142.1(5) . . ?
O6 Eu1 N1 65.1(5) 1_455 . ?
O4 Eu1 N1 71.0(4) 1_554 . ?
O2 Eu1 N1 94.1(4) 2_656 . ?
O5 Eu1 C7 56.9(6) . 2_656 ?
O3 Eu1 C7 95.3(6) . 2_656 ?
O7 Eu1 C7 94.7(6) . 2_656 ?
O1 Eu1 C7 24.4(5) 2_656 2_656 ?
O8 Eu1 C7 93.2(6) . 2_656 ?
O6 Eu1 C7 137.9(5) 1_455 2_656 ?
O4 Eu1 C7 131.6(6) 1_554 2_656 ?
O2 Eu1 C7 27.5(5) 2_656 2_656 ?
N1 Eu1 C7 115.5(5) . 2_656 ?
O5 Eu1 H7D 153.6 . . ?
O3 Eu1 H7D 74.3 . . ?
O7 Eu1 H7D 18.3 . . ?
O1 Eu1 H7D 98.4 2_656 . ?
O8 Eu1 H7D 67.5 . . ?
O6 Eu1 H7D 61.9 1_455 . ?
O4 Eu1 H7D 115.1 1_554 . ?
O2 Eu1 H7D 100.6 2_656 . ?
N1 Eu1 H7D 126.5 . . ?
C7 Eu1 H7D 98.9 2_656 . ?
O5 Eu1 H8E 86.4 . . ?
O3 Eu1 H8E 149.6 . . ?
O7 Eu1 H8E 59.2 . . ?
O1 Eu1 H8E 54.8 2_656 . ?
O8 Eu1 H8E 16.8 . . ?
O6 Eu1 H8E 126.6 1_455 . ?
O4 Eu1 H8E 77.0 1_554 . ?
O2 Eu1 H8E 105.3 2_656 . ?
N1 Eu1 H8E 146.0 . . ?
C7 Eu1 H8E 78.1 2_656 . ?
H7D Eu1 H8E 77.5 . . ?
C9 N1 C11 112.0(14) . . ?
C9 N1 C8 113.9(17) . . ?
C11 N1 C8 112.7(16) . . ?
C9 N1 Eu1 99.1(13) . . ?
C11 N1 Eu1 109.9(12) . . ?
C8 N1 Eu1 108.3(11) . . ?
C7 O1 Eu1 98.2(15) . 2_646 ?
C7 O2 Eu1 85.4(13) . 2_646 ?
C10 O3 Eu1 122.5(11) . . ?
C10 O4 Eu1 141.1(14) . 1_556 ?
C12 O5 Eu1 100.3(7) . . ?
C12 O6 Eu1 132.8(11) . 1_655 ?
Eu1 O7 H7C 137.1 . . ?
Eu1 O7 H7D 98.1 . . ?
H7C O7 H7D 108.3 . . ?
Eu1 O8 H8D 107.9 . . ?
Eu1 O8 H8E 107.2 . . ?
H8D O8 H8E 107.1 . . ?
C6 C1 C2 119.2 . . ?
C6 C1 C7 121.9(11) . . ?
C2 C1 C7 118.4(11) . . ?
C3 C2 C1 120.9 . . ?
C3 C2 H2 119.5 . . ?
C1 C2 H2 119.5 . . ?
C2 C3 C4 121.5 . . ?
C2 C3 H3 119.2 . . ?
C4 C3 H3 119.2 . . ?
C3 C4 C5 116.8 . . ?
C3 C4 C8 122.1(11) . . ?
C5 C4 C8 121.0(11) . . ?
C6 C5 C4 121.0 . . ?
C6 C5 H5 119.5 . . ?
C4 C5 H5 119.5 . . ?
C1 C6 C5 120.0 . . ?
C1 C6 H6 120.0 . . ?
C5 C6 H6 120.0 . . ?
O1 C7 O2 124(2) . . ?
O1 C7 C1 120(2) . . ?
O2 C7 C1 116.2(17) . . ?
O1 C7 Eu1 57.4(13) . 2_646 ?
O2 C7 Eu1 67.1(12) . 2_646 ?
C1 C7 Eu1 175.1(15) . 2_646 ?
N1 C8 C4 114.0(15) . . ?
N1 C8 H8A 108.8 . . ?
C4 C8 H8A 108.8 . . ?
N1 C8 H8B 108.8 . . ?
C4 C8 H8B 108.8 . . ?
H8A C8 H8B 107.7 . . ?
N1 C9 C10 113.6(14) . . ?
N1 C9 H9A 108.8 . . ?
C10 C9 H9A 108.8 . . ?
N1 C9 H9B 108.8 . . ?
C10 C9 H9B 108.8 . . ?
H9A C9 H9B 107.7 . . ?
O4 C10 O3 123.4(15) . . ?
O4 C10 C9 123.5(16) . . ?
O3 C10 C9 112.9(16) . . ?
N1 C11 C12 112.6(15) . . ?
N1 C11 H11A 109.1 . . ?
C12 C11 H11A 109.1 . . ?
N1 C11 H11B 109.1 . . ?
C12 C11 H11B 109.1 . . ?
H11A C11 H11B 107.8 . . ?
O6 C12 C11 117.6(15) . . ?
O6 C12 O5 114.6(12) . . ?
C11 C12 O5 127.5(12) . . ?

loop_
_geom_bond_atom_site_label_1
_geom_bond_atom_site_label_2
_geom_bond_distance
_geom_bond_site_symmetry_2
_geom_bond_publ_flag
Eu1 O5 2.393(12) . ?
Eu1 O3 2.393(13) . ?
Eu1 O7 2.419(14) . ?
Eu1 O1 2.421(14) 2_656 ?
Eu1 O8 2.446(13) . ?
Eu1 O6 2.473(13) 1_455 ?
Eu1 O4 2.486(13) 1_554 ?
Eu1 O2 2.630(15) 2_656 ?
Eu1 N1 2.73(2) . ?
Eu1 C7 2.84(3) 2_656 ?
Eu1 H7D 2.6745 . ?
Eu1 H8E 2.8167 . ?
N1 C9 1.458(12) . ?
N1 C11 1.460(12) . ?
N1 C8 1.47(3) . ?
O1 C7 1.19(2) . ?
O2 C7 1.32(3) . ?
O3 C10 1.32(2) . ?
O4 C10 1.18(2) . ?
O5 C12 1.89(2) . ?
O6 C12 1.22(2) . ?
O7 H7C 0.8500 . ?
O7 H7D 0.8500 . ?
O8 H8D 0.8500 . ?
O8 H8E 0.8499 . ?
C1 C6 1.362(8) . ?
C1 C2 1.384(8) . ?
C1 C7 1.55(3) . ?
C2 C3 1.370(8) . ?
C2 H2 0.9300 . ?
C3 C4 1.375(8) . ?
C3 H3 0.9300 . ?
C4 C5 1.414(9) . ?
C4 C8 1.56(2) . ?
C5 C6 1.384(8) . ?
C5 H5 0.9300 . ?
C6 H6 0.9300 . ?
C8 H8A 0.9700 . ?
C8 H8B 0.9700 . ?
C9 C10 1.516(12) . ?
C9 H9A 0.9700 . ?
C9 H9B 0.9700 . ?
C11 C12 1.506(12) . ?
C11 H11A 0.9700 . ?
C11 H11B 0.9700 . ?

loop_
_geom_hbond_atom_site_label_D
_geom_hbond_atom_site_label_H
_geom_hbond_atom_site_label_A
_geom_hbond_distance_DH
_geom_hbond_distance_HA
_geom_hbond_distance_DA
_geom_hbond_angle_DHA
_geom_hbond_site_symmetry_A
_geom_hbond_publ_flag
C8 H8B O6 0.97 1.85 2.45(2) 117.5 1_455 yes
C8 H8B O3 0.97 2.59 3.11(2) 113.8 . yes
O8 H8D O4 0.85 2.47 2.88(2) 110.4 1_554 yes
O8 H8D O3 0.85 1.92 2.75(2) 164.7 1_554 yes
O7 H7C O2 0.85 2.09 2.94(2) 176.7 2 yes

loop_
_geom_torsion_atom_site_label_1
_geom_torsion_atom_site_label_2
_geom_torsion_atom_site_label_3
_geom_torsion_atom_site_label_4
_geom_torsion
_geom_torsion_site_symmetry_1
_geom_torsion_site_symmetry_2
_geom_torsion_site_symmetry_3
_geom_torsion_site_symmetry_4
_geom_torsion_publ_flag
C6 C1 C2 C3 1.0 . . . . ?
C7 C1 C2 C3 173.2(15) . . . . ?
C1 C2 C3 C4 -1.7 . . . . ?
C2 C3 C4 C5 5.6 . . . . ?
C2 C3 C4 C8 -178.0(14) . . . . ?
C3 C4 C5 C6 -9.1 . . . . ?
C8 C4 C5 C6 174.5(14) . . . . ?
C2 C1 C6 C5 -4.4 . . . . ?
C7 C1 C6 C5 -176.4(15) . . . . ?
C4 C5 C6 C1 8.7 . . . . ?
Eu1 O1 C7 O2 7(3) 2_646 . . . ?
Eu1 O1 C7 C1 -175.5(17) 2_646 . . . ?
Eu1 O2 C7 O1 -7(2) 2_646 . . . ?
Eu1 O2 C7 C1 176.0(18) 2_646 . . . ?
C6 C1 C7 O1 160.7(17) . . . . ?
C2 C1 C7 O1 -11(3) . . . . ?
C6 C1 C7 O2 -22(3) . . . . ?
C2 C1 C7 O2 166.1(16) . . . . ?
C9 N1 C8 C4 -74(2) . . . . ?
C11 N1 C8 C4 55(2) . . . . ?
Eu1 N1 C8 C4 176.9(11) . . . . ?
C3 C4 C8 N1 84.0(18) . . . . ?
C5 C4 C8 N1 -99.8(16) . . . . ?
C11 N1 C9 C10 168.4(18) . . . . ?
C8 N1 C9 C10 -62(3) . . . . ?
Eu1 N1 C9 C10 52(2) . . . . ?
Eu1 O4 C10 O3 -48(3) 1_556 . . . ?
Eu1 O4 C10 C9 126.0(19) 1_556 . . . ?
Eu1 O3 C10 O4 157.6(16) . . . . ?
Eu1 O3 C10 C9 -17(2) . . . . ?
N1 C9 C10 O4 154(2) . . . . ?
N1 C9 C10 O3 -31(3) . . . . ?
C9 N1 C11 C12 -83(2) . . . . ?
C8 N1 C11 C12 147.0(17) . . . . ?
Eu1 N1 C11 C12 26.1(17) . . . . ?
Eu1 O6 C12 C11 -175.3(11) 1_655 . . . ?
Eu1 O6 C12 O5 -1(2) 1_655 . . . ?
N1 C11 C12 O6 169.8(15) . . . . ?
N1 C11 C12 O5 -3(2) . . . . ?
Eu1 O5 C12 O6 162.9(13) . . . . ?
Eu1 O5 C12 C11 -23.9(17) . . . . ?
